data_4061106
loop_
_publ_author_name
'Lobana, Tarlok S.'
'Isobe, Kiyoshi'
'Kitayama, Hiroaki'
'Nishioka, Takanori'
'Doe, Matsumi'
'Kinoshita, Isamu'

_publ_section_title
;
 Nucleophilicity of Ligated S~2~^2-^ Ions. Conversion of Organic Chlorides
 into Organosulfur Compounds incis-[(MCp*)~2~(\m-CH~2~)~2~(\m-S2R)]^+^
 (M = Rh, Ir)
;
_journal_coden_ASTM ORGND7
_journal_issue 22
_journal_name_full Organometallics
_journal_page_first 5347
_journal_page_last 5352
_journal_paper_doi 10.1021/om0495067
_journal_volume 23
_journal_year 2004
_chemical_formula_moiety 'C53 H59 B Ir2 S2 '
_chemical_formula_sum 'C53 H59 B Ir2 S2'
_chemical_formula_weight 1155.42
_space_group_IT_number 4
_symmetry_cell_setting monoclinic
_symmetry_space_group_name_Hall 'P 2yb'
_symmetry_space_group_name_H-M 'P 1 21 1'
_cell_angle_alpha 90
_cell_angle_beta 119.715(3)
_cell_angle_gamma 90
_cell_formula_units_Z 2
_cell_length_a 9.892(2)
_cell_length_b 21.841(3)
_cell_length_c 11.990(2)
_cell_measurement_temperature 193.2
_cell_volume 2249.8(6)
_exptl_crystal_density_diffrn 1.705
_cod_original_sg_symbol_H-M 'P 21'
_cod_original_formula_sum 'C53 H59 B Ir2 S2 '
_cod_database_code 4061106

loop_
_symmetry_equiv_pos_as_xyz
x,y,z
-x,1/2+y,-z

loop_
_atom_site_label
_atom_site_type_symbol
_atom_site_fract_x
_atom_site_fract_y
_atom_site_fract_z
_atom_site_U_iso_or_equiv
_atom_site_adp_type
_atom_site_occupancy
_atom_site_calc_flag
_atom_site_refinement_flags
_atom_site_disorder_assembly
_atom_site_disorder_group
Ir(1) Ir 0.84731(3) 0.56683(1) 0.80714(2) 0.02216(8) Uani 1.00 d . . .
Ir(2) Ir 0.85835(3) 0.56275(1) 1.03260(2) 0.02060(8) Uani 1.00 d . . .
S(1) S 1.0580(3) 0.5018(1) 0.8698(2) 0.0293(5) Uani 1.00 d . . .
S(2) S 1.0639(3) 0.4951(1) 1.1213(2) 0.0268(5) Uani 1.00 d . . .
C(1) C 0.620(1) 0.6001(4) 0.6464(8) 0.031(2) Uani 1.00 d . . .
C(2) C 0.730(1) 0.6489(4) 0.6852(8) 0.031(2) Uani 1.00 d . . .
C(3) C 0.8536(9) 0.6302(4) 0.6650(8) 0.024(2) Uani 1.00 d . . .
C(4) C 0.8196(9) 0.5695(6) 0.6104(6) 0.030(2) Uani 1.00 d . . .
C(5) C 0.6759(10) 0.5518(3) 0.5990(7) 0.028(2) Uani 1.00 d . . .
C(6) C 0.464(1) 0.6010(5) 0.638(1) 0.048(3) Uani 1.00 d . . .
C(7) C 0.712(1) 0.7116(4) 0.7273(10) 0.042(3) Uani 1.00 d . . .
C(8) C 0.991(1) 0.6683(4) 0.6839(9) 0.040(2) Uani 1.00 d . . .
C(9) C 0.911(1) 0.5344(4) 0.566(1) 0.043(3) Uani 1.00 d . . .
C(10) C 0.585(1) 0.4933(5) 0.5381(10) 0.050(3) Uani 1.00 d . . .
C(11) C 0.6746(10) 0.6205(4) 1.0461(8) 0.028(2) Uani 1.00 d . . .
C(12) C 0.824(1) 0.6403(3) 1.1446(8) 0.024(2) Uani 1.00 d . . .
C(13) C 0.900(1) 0.5893(4) 1.2235(8) 0.026(2) Uani 1.00 d . . .
C(14) C 0.795(1) 0.5365(4) 1.1758(9) 0.029(2) Uani 1.00 d . . .
C(15) C 0.6551(8) 0.5570(5) 1.0680(7) 0.027(2) Uani 1.00 d . . .
C(16) C 0.546(1) 0.6623(4) 0.9584(9) 0.038(2) Uani 1.00 d . . .
C(17) C 0.887(1) 0.7049(4) 1.1633(10) 0.036(2) Uani 1.00 d . . .
C(18) C 1.060(1) 0.5903(4) 1.3430(8) 0.034(2) Uani 1.00 d . . .
C(19) C 0.821(1) 0.4758(4) 1.2384(9) 0.037(2) Uani 1.00 d . . .
C(20) C 0.508(1) 0.5217(5) 0.995(1) 0.040(2) Uani 1.00 d . . .
C(21) C 0.7543(10) 0.5039(4) 0.8776(8) 0.026(2) Uani 1.00 d . . .
C(22) C 0.9842(9) 0.6160(4) 0.9726(8) 0.027(2) Uani 1.00 d . . .
C(23) C 1.1275(9) 0.4760(4) 1.0193(8) 0.025(2) Uani 1.00 d . . .
C(24) C 1.2543(10) 0.4306(4) 1.0676(9) 0.027(2) Uani 1.00 d . . .
C(25) C 1.360(1) 0.4257(4) 1.2001(10) 0.032(2) Uani 1.00 d . . .
C(26) C 1.474(1) 0.3818(5) 1.248(1) 0.047(3) Uani 1.00 d . . .
C(27) C 1.484(1) 0.3411(5) 1.167(1) 0.058(3) Uani 1.00 d . . .
C(28) C 1.384(1) 0.3443(5) 1.036(1) 0.048(3) Uani 1.00 d . . .
C(29) C 1.273(1) 0.3898(4) 0.9872(9) 0.032(2) Uani 1.00 d . . .
C(30) C 0.4911(9) 0.3469(3) 0.6601(9) 0.024(2) Uani 1.00 d . . .
C(31) C 0.394(1) 0.3537(4) 0.5299(8) 0.028(2) Uani 1.00 d . . .
C(32) C 0.269(1) 0.3926(5) 0.475(1) 0.035(3) Uani 1.00 d . . .
C(33) C 0.2333(10) 0.4287(4) 0.5517(9) 0.033(2) Uani 1.00 d . . .
C(34) C 0.326(1) 0.4253(4) 0.6822(9) 0.034(2) Uani 1.00 d . . .
C(35) C 0.452(1) 0.3854(4) 0.7354(8) 0.028(2) Uani 1.00 d . . .
C(36) C 0.747(1) 0.3035(4) 0.8748(8) 0.028(2) Uani 1.00 d . . .
C(37) C 0.904(1) 0.3190(4) 0.9359(9) 0.030(2) Uani 1.00 d . . .
C(38) C 0.993(1) 0.3248(4) 1.066(1) 0.039(2) Uani 1.00 d . . .
C(39) C 0.932(1) 0.3145(5) 1.145(1) 0.048(3) Uani 1.00 d . . .
C(40) C 0.780(1) 0.2960(6) 1.089(1) 0.053(3) Uani 1.00 d . . .
C(41) C 0.690(1) 0.2910(5) 0.9583(10) 0.039(3) Uani 1.00 d . . .
C(42) C 0.5484(10) 0.2269(4) 0.7048(9) 0.025(2) Uani 1.00 d . . .
C(43) C 0.3884(10) 0.2164(4) 0.6558(9) 0.029(2) Uani 1.00 d . . .
C(44) C 0.3313(10) 0.1592(4) 0.6543(8) 0.030(2) Uani 1.00 d . . .
C(45) C 0.429(1) 0.1086(4) 0.6992(8) 0.032(2) Uani 1.00 d . . .
C(46) C 0.586(1) 0.1171(4) 0.7472(9) 0.037(2) Uani 1.00 d . . .
C(47) C 0.642(1) 0.1744(4) 0.7495(9) 0.032(2) Uani 1.00 d . . .
C(48) C 0.721(1) 0.2978(4) 0.6365(9) 0.029(2) Uani 1.00 d . . .
C(49) C 0.713(1) 0.2511(5) 0.551(1) 0.033(3) Uani 1.00 d . . .
C(50) C 0.794(1) 0.2562(5) 0.484(1) 0.046(3) Uani 1.00 d . . .
C(51) C 0.889(1) 0.3040(5) 0.501(1) 0.055(3) Uani 1.00 d . . .
C(52) C 0.897(1) 0.3509(4) 0.579(1) 0.046(3) Uani 1.00 d . . .
C(53) C 0.812(1) 0.3477(4) 0.6428(9) 0.035(2) Uani 1.00 d . . .
B(1) B 0.628(1) 0.2944(4) 0.7178(10) 0.024(2) Uani 1.00 d . . .
H(1) H 0.4520 0.6388 0.6762 0.0478 Uiso 1.00 calc . . .
H(2) H 0.3826 0.5996 0.5521 0.0478 Uiso 1.00 calc . . .
H(3) H 0.4542 0.5679 0.6852 0.0478 Uiso 1.00 calc . . .
H(4) H 0.7991 0.7223 0.8084 0.0423 Uiso 1.00 calc . . .
H(5) H 0.7023 0.7422 0.6658 0.0423 Uiso 1.00 calc . . .
H(6) H 0.6198 0.7141 0.7351 0.0423 Uiso 1.00 calc . . .
H(7) H 1.0532 0.6810 0.7706 0.0402 Uiso 1.00 calc . . .
H(8) H 1.0575 0.6444 0.6616 0.0402 Uiso 1.00 calc . . .
H(9) H 0.9587 0.7037 0.6298 0.0402 Uiso 1.00 calc . . .
H(10) H 0.9427 0.4956 0.6072 0.0431 Uiso 1.00 calc . . .
H(11) H 0.8557 0.5289 0.4758 0.0431 Uiso 1.00 calc . . .
H(12) H 1.0050 0.5575 0.5876 0.0431 Uiso 1.00 calc . . .
H(13) H 0.4926 0.4913 0.5398 0.0504 Uiso 1.00 calc . . .
H(14) H 0.5640 0.4913 0.4502 0.0504 Uiso 1.00 calc . . .
H(15) H 0.6497 0.4584 0.5821 0.0504 Uiso 1.00 calc . . .
H(16) H 0.5855 0.7024 0.9604 0.0385 Uiso 1.00 calc . . .
H(17) H 0.4961 0.6473 0.8733 0.0385 Uiso 1.00 calc . . .
H(18) H 0.4691 0.6657 0.9857 0.0385 Uiso 1.00 calc . . .
H(19) H 0.9046 0.7205 1.2446 0.0358 Uiso 1.00 calc . . .
H(20) H 0.9839 0.7056 1.1640 0.0358 Uiso 1.00 calc . . .
H(21) H 0.8149 0.7307 1.0972 0.0358 Uiso 1.00 calc . . .
H(22) H 1.0870 0.5501 1.3806 0.0341 Uiso 1.00 calc . . .
H(23) H 1.1384 0.6022 1.3215 0.0341 Uiso 1.00 calc . . .
H(24) H 1.0640 0.6180 1.4055 0.0341 Uiso 1.00 calc . . .
H(25) H 0.7501 0.4669 1.2685 0.0373 Uiso 1.00 calc . . .
H(26) H 0.8084 0.4431 1.1779 0.0373 Uiso 1.00 calc . . .
H(27) H 0.9251 0.4717 1.3094 0.0373 Uiso 1.00 calc . . .
H(28) H 0.4234 0.5395 1.0005 0.0396 Uiso 1.00 calc . . .
H(29) H 0.4778 0.5202 0.9045 0.0396 Uiso 1.00 calc . . .
H(30) H 0.5214 0.4804 1.0249 0.0396 Uiso 1.00 calc . . .
H(31) H 0.6434 0.5010 0.8355 0.0255 Uiso 1.00 calc . . .
H(32) H 0.7959 0.4631 0.8917 0.0255 Uiso 1.00 calc . . .
H(33) H 1.0942 0.6085 1.0123 0.0272 Uiso 1.00 calc . . .
H(34) H 0.9678 0.6591 0.9668 0.0272 Uiso 1.00 calc . . .
H(35) H 1.3502 0.4559 1.2570 0.0319 Uiso 1.00 calc . . .
H(36) H 1.5444 0.3789 1.3425 0.0471 Uiso 1.00 calc . . .
H(37) H 1.5616 0.3090 1.1976 0.0580 Uiso 1.00 calc . . .
H(38) H 1.3981 0.3165 0.9798 0.0481 Uiso 1.00 calc . . .
H(39) H 1.2021 0.3927 0.8956 0.0323 Uiso 1.00 calc . . .
H(40) H 0.4155 0.3288 0.4739 0.0277 Uiso 1.00 calc . . .
H(41) H 0.2076 0.3952 0.3816 0.0354 Uiso 1.00 calc . . .
H(42) H 0.1418 0.4546 0.5145 0.0325 Uiso 1.00 calc . . .
H(43) H 0.3024 0.4494 0.7373 0.0342 Uiso 1.00 calc . . .
H(44) H 0.5176 0.3844 0.8282 0.0279 Uiso 1.00 calc . . .
H(45) H 0.9523 0.3251 0.8823 0.0299 Uiso 1.00 calc . . .
H(46) H 1.1027 0.3343 1.1042 0.0395 Uiso 1.00 calc . . .
H(47) H 0.9963 0.3198 1.2358 0.0478 Uiso 1.00 calc . . .
H(48) H 0.7337 0.2849 1.1431 0.0532 Uiso 1.00 calc . . .
H(49) H 0.5793 0.2777 0.9201 0.0394 Uiso 1.00 calc . . .
H(50) H 0.3211 0.2524 0.6282 0.0285 Uiso 1.00 calc . . .
H(51) H 0.2201 0.1541 0.6192 0.0296 Uiso 1.00 calc . . .
H(52) H 0.3880 0.0683 0.7000 0.0324 Uiso 1.00 calc . . .
H(53) H 0.6528 0.0825 0.7791 0.0371 Uiso 1.00 calc . . .
H(54) H 0.7519 0.1782 0.7802 0.0319 Uiso 1.00 calc . . .
H(55) H 0.6448 0.2166 0.5380 0.0329 Uiso 1.00 calc . . .
H(56) H 0.7810 0.2235 0.4233 0.0464 Uiso 1.00 calc . . .
H(57) H 0.9556 0.3039 0.4621 0.0547 Uiso 1.00 calc . . .
H(58) H 0.9600 0.3867 0.5897 0.0455 Uiso 1.00 calc . . .
H(59) H 0.8135 0.3832 0.6940 0.0351 Uiso 1.00 calc . . .

loop_
_atom_site_aniso_label
_atom_site_aniso_U_11
_atom_site_aniso_U_22
_atom_site_aniso_U_33
_atom_site_aniso_U_12
_atom_site_aniso_U_13
_atom_site_aniso_U_23
Ir(1) 0.0240(2) 0.0251(2) 0.0163(1) -0.0046(3) 0.0092(1) -0.0012(2)
Ir(2) 0.0210(1) 0.0236(1) 0.0175(1) -0.0005(2) 0.0098(1) -0.0010(2)
S(1) 0.031(1) 0.036(1) 0.023(1) 0.005(1) 0.0156(10) -0.0006(10)
S(2) 0.028(1) 0.033(1) 0.021(1) 0.0058(10) 0.0137(9) 0.0016(9)
C(1) 0.033(5) 0.032(5) 0.018(5) -0.001(4) 0.004(4) 0.007(4)
C(2) 0.035(5) 0.026(4) 0.021(5) -0.004(4) 0.007(4) 0.007(4)
C(3) 0.024(4) 0.027(4) 0.018(4) -0.005(4) 0.007(4) 0.004(3)
C(4) 0.039(4) 0.033(4) 0.009(3) -0.006(7) 0.006(3) 0.003(5)
C(5) 0.049(5) 0.021(5) 0.008(4) -0.006(4) 0.011(4) 0.007(3)
C(6) 0.032(5) 0.062(7) 0.038(6) -0.007(5) 0.009(5) 0.009(5)
C(7) 0.053(6) 0.033(5) 0.037(6) 0.004(5) 0.019(5) -0.002(4)
C(8) 0.055(6) 0.038(5) 0.034(6) -0.016(5) 0.028(5) -0.002(4)
C(9) 0.065(7) 0.040(5) 0.041(6) -0.005(5) 0.039(6) -0.005(5)
C(10) 0.061(7) 0.045(6) 0.026(5) -0.019(6) 0.007(5) -0.002(5)
C(11) 0.024(4) 0.034(5) 0.027(5) 0.001(4) 0.013(4) 0.002(4)
C(12) 0.038(5) 0.018(4) 0.028(5) 0.007(4) 0.025(4) -0.002(3)
C(13) 0.028(5) 0.037(4) 0.023(5) 0.002(4) 0.020(4) -0.013(4)
C(14) 0.036(5) 0.036(5) 0.024(5) -0.010(4) 0.022(4) -0.004(4)
C(15) 0.024(4) 0.036(6) 0.027(4) -0.002(5) 0.018(3) -0.005(4)
C(16) 0.035(5) 0.043(5) 0.020(5) 0.014(5) 0.000(4) 0.002(4)
C(17) 0.042(5) 0.027(4) 0.040(6) -0.006(4) 0.022(5) -0.005(4)
C(18) 0.035(5) 0.046(5) 0.022(5) -0.006(4) 0.015(4) -0.002(4)
C(19) 0.047(6) 0.038(5) 0.033(6) -0.008(5) 0.025(5) -0.004(4)
C(20) 0.026(5) 0.050(6) 0.045(6) -0.014(4) 0.019(5) -0.019(5)
C(21) 0.030(5) 0.026(4) 0.016(4) -0.009(4) 0.008(4) -0.001(3)
C(22) 0.021(4) 0.035(5) 0.020(5) -0.001(4) 0.006(4) -0.001(4)
C(23) 0.018(4) 0.033(4) 0.021(4) -0.002(4) 0.008(4) -0.002(4)
C(24) 0.026(4) 0.023(4) 0.034(5) -0.007(4) 0.017(4) -0.003(4)
C(25) 0.028(5) 0.040(5) 0.038(6) -0.006(4) 0.024(5) -0.006(4)
C(26) 0.039(6) 0.049(6) 0.052(8) 0.017(5) 0.022(6) 0.011(6)
C(27) 0.041(6) 0.062(7) 0.067(9) 0.033(6) 0.024(6) 0.025(7)
C(28) 0.054(7) 0.046(6) 0.060(8) 0.011(6) 0.041(7) -0.001(6)
C(29) 0.032(5) 0.041(5) 0.031(5) -0.002(5) 0.020(4) -0.004(4)
C(30) 0.019(4) 0.016(4) 0.036(5) -0.005(3) 0.012(4) 0.002(4)
C(31) 0.030(5) 0.030(4) 0.027(5) -0.004(4) 0.017(4) -0.006(4)
C(32) 0.034(6) 0.035(5) 0.026(6) -0.005(5) 0.007(5) 0.007(5)
C(33) 0.019(4) 0.033(5) 0.042(6) 0.007(4) 0.013(4) 0.014(4)
C(34) 0.024(5) 0.035(5) 0.040(6) -0.001(4) 0.013(4) -0.007(4)
C(35) 0.031(5) 0.031(4) 0.018(4) 0.003(4) 0.009(4) 0.003(4)
C(36) 0.030(5) 0.023(4) 0.023(5) 0.010(4) 0.008(4) 0.004(4)
C(37) 0.025(5) 0.024(4) 0.037(6) -0.004(4) 0.013(4) 0.007(4)
C(38) 0.041(6) 0.038(5) 0.034(6) -0.006(5) 0.014(5) 0.002(4)
C(39) 0.057(7) 0.042(5) 0.032(6) 0.007(6) 0.013(6) -0.005(5)
C(40) 0.044(7) 0.079(8) 0.040(7) 0.012(6) 0.023(6) 0.016(6)
C(41) 0.025(5) 0.060(6) 0.027(6) 0.009(5) 0.008(5) 0.009(5)
C(42) 0.021(5) 0.027(4) 0.024(5) -0.002(4) 0.009(4) 0.006(4)
C(43) 0.023(4) 0.029(4) 0.036(5) 0.003(4) 0.017(4) 0.004(4)
C(44) 0.029(5) 0.041(5) 0.023(5) -0.002(4) 0.016(4) -0.001(4)
C(45) 0.037(5) 0.042(5) 0.019(5) -0.017(5) 0.014(4) 0.000(4)
C(46) 0.045(6) 0.029(4) 0.034(6) 0.015(5) 0.017(5) 0.007(4)
C(47) 0.029(5) 0.037(5) 0.033(6) -0.002(4) 0.018(4) 0.002(4)
C(48) 0.025(5) 0.024(4) 0.034(5) 0.007(4) 0.012(4) 0.009(4)
C(49) 0.031(6) 0.037(5) 0.032(6) -0.004(5) 0.017(5) -0.004(4)
C(50) 0.056(7) 0.049(6) 0.045(7) 0.018(6) 0.033(6) 0.006(5)
C(51) 0.061(7) 0.059(7) 0.074(9) 0.011(6) 0.056(7) 0.008(6)
C(52) 0.046(6) 0.039(5) 0.064(8) 0.002(5) 0.038(6) 0.017(5)
C(53) 0.046(6) 0.031(5) 0.034(6) -0.001(4) 0.024(5) 0.006(4)
B(1) 0.026(5) 0.022(5) 0.027(6) 0.000(4) 0.015(5) -0.002(4)

loop_
_geom_bond_atom_site_label_1
_geom_bond_atom_site_label_2
_geom_bond_distance
_geom_bond_site_symmetry_1
_geom_bond_site_symmetry_2
_geom_bond_publ_flag
Ir(1) Ir(2) 2.6523(4) . . yes
Ir(1) S(1) 2.319(2) . . yes
Ir(1) C(1) 2.234(7) . . yes
Ir(1) C(2) 2.239(8) . . yes
Ir(1) C(3) 2.220(10) . . yes
Ir(1) C(4) 2.236(8) . . yes
Ir(1) C(5) 2.239(7) . . yes
Ir(1) C(21) 2.05(1) . . yes
Ir(1) C(22) 2.064(8) . . yes
Ir(2) S(2) 2.304(2) . . yes
Ir(2) C(11) 2.28(1) . . yes
Ir(2) C(12) 2.289(10) . . yes
Ir(2) C(13) 2.19(1) . . yes
Ir(2) C(14) 2.18(1) . . yes
Ir(2) C(15) 2.255(10) . . yes
Ir(2) C(21) 2.066(8) . . yes
Ir(2) C(22) 2.08(1) . . yes
S(1) C(23) 1.667(9) . . yes
S(2) C(23) 1.68(1) . . yes
C(1) C(2) 1.42(1) . . yes
C(1) C(5) 1.43(1) . . yes
C(1) C(6) 1.50(2) . . yes
C(2) C(3) 1.42(2) . . yes
C(2) C(7) 1.50(1) . . yes
C(3) C(4) 1.44(1) . . yes
C(3) C(8) 1.51(1) . . yes
C(4) C(5) 1.41(1) . . yes
C(4) C(9) 1.47(2) . . yes
C(5) C(10) 1.52(1) . . yes
C(11) C(12) 1.43(1) . . yes
C(11) C(15) 1.44(1) . . yes
C(11) C(16) 1.49(1) . . yes
C(12) C(13) 1.41(1) . . yes
C(12) C(17) 1.52(1) . . yes
C(13) C(14) 1.47(1) . . yes
C(13) C(18) 1.52(1) . . yes
C(14) C(15) 1.42(1) . . yes
C(14) C(19) 1.48(1) . . yes
C(15) C(20) 1.49(1) . . yes
C(23) C(24) 1.47(1) . . yes
C(24) C(25) 1.41(1) . . yes
C(24) C(29) 1.39(2) . . yes
C(25) C(26) 1.37(1) . . yes
C(26) C(27) 1.35(2) . . yes
C(27) C(28) 1.38(2) . . yes
C(28) C(29) 1.38(1) . . yes
C(30) C(31) 1.38(1) . . yes
C(30) C(35) 1.42(1) . . yes
C(30) B(1) 1.65(1) . . yes
C(31) C(32) 1.37(1) . . yes
C(32) C(33) 1.38(2) . . yes
C(33) C(34) 1.37(1) . . yes
C(34) C(35) 1.39(1) . . yes
C(36) C(37) 1.39(1) . . yes
C(36) C(41) 1.40(2) . . yes
C(36) B(1) 1.66(1) . . yes
C(37) C(38) 1.37(1) . . yes
C(38) C(39) 1.36(2) . . yes
C(39) C(40) 1.37(2) . . yes
C(40) C(41) 1.37(1) . . yes
C(42) C(43) 1.41(1) . . yes
C(42) C(47) 1.40(1) . . yes
C(42) B(1) 1.64(1) . . yes
C(43) C(44) 1.37(1) . . yes
C(44) C(45) 1.39(1) . . yes
C(45) C(46) 1.38(1) . . yes
C(46) C(47) 1.36(1) . . yes
C(48) C(49) 1.42(2) . . yes
C(48) C(53) 1.39(1) . . yes
C(48) B(1) 1.63(2) . . yes
C(49) C(50) 1.39(2) . . yes
C(50) C(51) 1.35(2) . . yes
C(51) C(52) 1.36(2) . . yes
C(52) C(53) 1.39(2) . . yes
